data_7125632
loop_
_publ_author_name
'Chai, Danyang'
'Zou, Yang'
'Xiang, Yepeng'
'Zeng, Xuan'
'Chen, Zhanxiang'
'Gong, Shaolong'
'Yang, Chuluo'

_publ_section_title
;
 Fused twin-acridine scaffolds as electron donors for thermally activated
 delayed fluorescence emitters: controllable TADF behavior by methyl
 substitution
;
_journal_name_full 'Chemical Communications'
_journal_paper_doi 10.1039/C9CC08679J
_journal_year 2019
_chemical_formula_moiety 'C49 H42 N2 O4 S2'
_chemical_formula_sum 'C49 H42 N2 O4 S2'
_chemical_formula_weight 786.96
_space_group_crystal_system monoclinic
_space_group_IT_number 14
_space_group_name_Hall '-P 2ybc'
_space_group_name_H-M_alt 'P 1 21/c 1'
_atom_sites_solution_hydrogens geom
_atom_sites_solution_primary dual
_audit_block_doi 10.5517/ccdc.csd.cc23tmq9
_audit_creation_date 2019-07-18
_audit_creation_method
;
Olex2 1.2-ac3
(compiled 2017.01.05 svn.r3372 for Rigaku Oxford Diffraction, GUI svn.r5289)
;
_audit_update_record
;
2019-10-24 deposited with the CCDC.	2019-11-29 downloaded from the CCDC.
;
_cell_angle_alpha 90
_cell_angle_beta 91.6300(10)
_cell_angle_gamma 90
_cell_formula_units_Z 4
_cell_length_a 13.61240(10)
_cell_length_b 11.87010(10)
_cell_length_c 24.4095(2)
_cell_measurement_reflns_used 14856
_cell_measurement_temperature 100.00(10)
_cell_measurement_theta_max 75.5490
_cell_measurement_theta_min 3.2470
_cell_volume 3942.50(5)
_computing_cell_refinement 'CrysAlisPro 1.171.39.34b (Rigaku OD, 2017)'
_computing_data_collection 'CrysAlisPro 1.171.39.34b (Rigaku OD, 2017)'
_computing_data_reduction 'CrysAlisPro 1.171.39.34b (Rigaku OD, 2017)'
_computing_molecular_graphics 'Olex2 (Dolomanov et al., 2009)'
_computing_publication_material 'Olex2 (Dolomanov et al., 2009)'
_computing_structure_refinement 'ShelXL (Sheldrick, 2015)'
_computing_structure_solution 'ShelXT (Sheldrick, 2015)'
_diffrn_ambient_environment N~2~
_diffrn_ambient_temperature 100.00(10)
_diffrn_detector 'CCD plate'
_diffrn_detector_type HyPix
_diffrn_measured_fraction_theta_full 1.000
_diffrn_measured_fraction_theta_max 1.000
_diffrn_measurement_details
;
List of Runs (angles in degrees, time in seconds):

  # Type    Start    End  Width  t~exp~   \w     \q     \k     \f   Frames
#--------------------------------------------------------------------------
  1  \w     85.00 117.00   0.50    0.09    --  109.88 -46.00 117.00   64
  2  \w     86.00 178.00   0.50    0.09    --  109.88  30.00   0.00  184
  3  \w    113.00 139.00   0.50    0.09    --  109.88  61.00 120.00   52
  4  \w     94.00 176.00   0.50    0.09    --  109.88  46.00 -92.00  164
  5  \w    135.00 173.00   0.50    0.09    --  109.88  61.00-180.00   76
  6  \w     88.00 178.00   0.50    0.09    --  109.88  45.00-120.00  180
  7  \w     89.00 131.00   0.50    0.09    --  109.88  61.00-180.00   84
  8  \w     36.00 106.00   0.50    0.09    --  109.88 -94.00  30.00  140
  9  \w     58.00  87.00   0.50    0.05    --   43.30-125.00 -30.00   58
 10  \w     39.00 115.00   0.50    0.09    --  109.88-125.00 -30.00  152
 11  \w     40.00  76.00   0.50    0.09    --  109.88 -94.00  90.00   72
 12  \w     36.00 106.00   0.50    0.09    --  109.88 -94.00 150.00  140
 13  \w     -7.00  18.00   0.50    0.05    --   43.30 -46.00 117.00   50
 14  \w    -65.00  32.00   0.50    0.05    --  -43.30  46.00 -92.00  194
 15  \w    -65.00 -17.00   0.50    0.09    --  -90.25 125.00   0.00   96
 16  \w   -112.00 -58.00   0.50    0.09    --  -90.25  46.00 -92.00  108
 17  \w   -118.00 -33.00   0.50    0.05    --  -43.30 -46.00 117.00  170
 18  \w   -117.00 -92.00   0.50    0.05    --  -43.30-125.00 -90.00   50
 19  \w   -116.00 -86.00   0.50    0.05    --  -43.30-125.00-120.00   60
 20  \w   -141.00-116.00   0.50    0.09    --  -90.25 -46.00 117.00   50
;
_diffrn_measurement_device 'four-circle diffractometer'
_diffrn_measurement_device_type 'XtaLAB Synergy, Dualflex, HyPix'
_diffrn_measurement_method '\w scans'
_diffrn_orient_matrix_type 'CrysAlisPro convention (1999,Acta A55,543-557)'
_diffrn_orient_matrix_UB_11 -0.0202807000
_diffrn_orient_matrix_UB_12 0.0721859000
_diffrn_orient_matrix_UB_13 0.0508991000
_diffrn_orient_matrix_UB_21 0.1113535000
_diffrn_orient_matrix_UB_22 0.0158478000
_diffrn_orient_matrix_UB_23 0.0102396000
_diffrn_orient_matrix_UB_31 -0.0027407000
_diffrn_orient_matrix_UB_32 0.1066706000
_diffrn_orient_matrix_UB_33 -0.0359438000
_diffrn_radiation_monochromator mirror
_diffrn_radiation_probe x-ray
_diffrn_radiation_type CuK\a
_diffrn_radiation_wavelength 1.54184
_diffrn_reflns_av_R_equivalents 0.0353
_diffrn_reflns_av_unetI/netI 0.0324
_diffrn_reflns_Laue_measured_fraction_full 1.000
_diffrn_reflns_Laue_measured_fraction_max 1.000
_diffrn_reflns_limit_h_max 16
_diffrn_reflns_limit_h_min -16
_diffrn_reflns_limit_k_max 14
_diffrn_reflns_limit_k_min -11
_diffrn_reflns_limit_l_max 29
_diffrn_reflns_limit_l_min -29
_diffrn_reflns_number 25030
_diffrn_reflns_point_group_measured_fraction_full 1.000
_diffrn_reflns_point_group_measured_fraction_max 1.000
_diffrn_reflns_theta_full 67.060
_diffrn_reflns_theta_max 67.060
_diffrn_reflns_theta_min 3.248
_diffrn_source 'micro-focus sealed X-ray tube'
_diffrn_source_type 'PhotonJet (Cu) X-ray Source'
_exptl_absorpt_coefficient_mu 1.617
_exptl_absorpt_correction_T_max 1.00000
_exptl_absorpt_correction_T_min 0.77321
_exptl_absorpt_correction_type multi-scan
_exptl_absorpt_process_details
;
CrysAlisPro 1.171.39.34b (Rigaku Oxford Diffraction, 2017)
Empirical absorption correction using spherical harmonics,
 implemented in SCALE3 ABSPACK scaling algorithm.
;
_exptl_crystal_colour 'clear colourless'
_exptl_crystal_colour_lustre clear
_exptl_crystal_colour_primary colourless
_exptl_crystal_density_diffrn 1.326
_exptl_crystal_description block
_exptl_crystal_F_000 1656
_exptl_crystal_size_max 0.2
_exptl_crystal_size_mid 0.2
_exptl_crystal_size_min 0.2
_refine_diff_density_max 0.250
_refine_diff_density_min -0.477
_refine_diff_density_rms 0.062
_refine_ls_extinction_method none
_refine_ls_goodness_of_fit_ref 1.055
_refine_ls_hydrogen_treatment constr
_refine_ls_matrix_type full
_refine_ls_number_parameters 519
_refine_ls_number_reflns 7049
_refine_ls_number_restraints 0
_refine_ls_restrained_S_all 1.055
_refine_ls_R_factor_all 0.0415
_refine_ls_R_factor_gt 0.0357
_refine_ls_shift/su_max 0.001
_refine_ls_shift/su_mean 0.000
_refine_ls_structure_factor_coef Fsqd
_refine_ls_weighting_details 'w=1/[\s^2^(Fo^2^)+(0.0456P)^2^+2.0386P] where P=(Fo^2^+2Fc^2^)/3'
_refine_ls_weighting_scheme calc
_refine_ls_wR_factor_gt 0.0898
_refine_ls_wR_factor_ref 0.0941
_reflns_Friedel_coverage 0.000
_reflns_number_gt 6462
_reflns_number_total 7049
_reflns_threshold_expression 'I > 2\s(I)'
_cod_data_source_file c9cc08679j2.cif
_cod_data_source_block cdy-1
_cod_database_code 7125632
_shelx_shelxl_version_number 2018/1
_shelx_space_group_comment
;
The symmetry employed for this shelxl refinement is uniquely defined
by the following loop, which should always be used as a source of
symmetry information in preference to the above space-group names.
They are only intended as comments.
;
_diffrn_oxdiff_ac3_digest_frames
;
01858e3f5100dd3683cc8c10d26a80b14302144e21e
;
_reflns_odcompleteness_completeness 99.96
_reflns_odcompleteness_iscentric 1
_reflns_odcompleteness_theta 66.97
_olex2_refinement_description
;
1. Fixed Uiso
 At 1.2 times of:
  All C(H) groups
 At 1.5 times of:
  All C(H,H,H) groups
2.a Aromatic/amide H refined with riding coordinates:
 C00F(H00F), C00G(H00G), C00J(H00J), C00N(H00N), C00R(H00R), C00S(H00S),
 C00T(H00T), C00V(H00V), C00X(H00X), C00Y(H00Y), C010(H010), C011(H011),
 C012(H012), C013(H013), C015(H015), C017(H017), C018(H018), C01B(H01J),
 C01C(H01K), C01D(H01L), C01E(H01M), C01F(H01N), C01H(H01R), C01I(H01S),
 C01J(H01T), C01K(H01U), C01L(H01V)
2.b Idealised Me refined as rotating group:
 C00Z(H00A,H00B,H00C), C014(H01A,H01B,H01C), C016(H01D,H01E,H01F), C019(H01G,
 H01H,H01I), C01G(H01O,H01P,H01Q)
;
_olex2_submission_special_instructions 'No special instructions were received'
_oxdiff_exptl_absorpt_empirical_details
;
Empirical correction (ABSPACK) includes:
- Absorption correction using spherical harmonics
- Frame scaling
;
_oxdiff_exptl_absorpt_empirical_full_max 1.321
_oxdiff_exptl_absorpt_empirical_full_min 0.661

loop_
_space_group_symop_operation_xyz
'x, y, z'
'-x, y+1/2, -z+1/2'
'-x, -y, -z'
'x, -y-1/2, z-1/2'

loop_
_atom_site_label
_atom_site_type_symbol
_atom_site_fract_x
_atom_site_fract_y
_atom_site_fract_z
_atom_site_U_iso_or_equiv
_atom_site_adp_type
_atom_site_occupancy
_atom_site_site_symmetry_order
_atom_site_calc_flag
_atom_site_refinement_flags_posn
S001 S 0.12230(2) 0.24563(3) 0.64274(2) 0.01453(10) Uani 1 1 d .
S002 S 0.24493(3) 0.28171(3) 0.37914(2) 0.01705(10) Uani 1 1 d .
O003 O 0.08057(8) 0.15693(9) 0.67501(5) 0.0207(2) Uani 1 1 d .
O004 O 0.23616(8) 0.27699(10) 0.32021(4) 0.0238(3) Uani 1 1 d .
O005 O 0.09885(8) 0.25159(10) 0.58480(4) 0.0220(2) Uani 1 1 d .
O006 O 0.19945(8) 0.37281(10) 0.40797(5) 0.0251(3) Uani 1 1 d .
N007 N 0.64907(9) 0.20988(11) 0.46779(5) 0.0143(3) Uani 1 1 d .
N008 N 0.55744(9) 0.18840(10) 0.65994(5) 0.0134(2) Uani 1 1 d .
C009 C 0.45583(10) 0.20830(12) 0.65854(6) 0.0129(3) Uani 1 1 d .
C00A C 0.66516(10) 0.23945(12) 0.52434(6) 0.0129(3) Uani 1 1 d .
C00B C 0.55966(11) 0.23881(13) 0.44161(6) 0.0146(3) Uani 1 1 d .
C00C C 0.25099(10) 0.23693(12) 0.65085(6) 0.0138(3) Uani 1 1 d .
C00D C 0.61868(10) 0.23004(12) 0.61772(6) 0.0122(3) Uani 1 1 d .
C00E C 0.73702(10) 0.18666(13) 0.43900(6) 0.0139(3) Uani 1 1 d .
C00F C 0.39548(11) 0.17428(12) 0.70136(6) 0.0152(3) Uani 1 1 d .
H00F H 0.423721 0.142645 0.732902 0.018 Uiso 1 1 calc R
C00G C 0.75728(10) 0.34180(12) 0.59291(6) 0.0129(3) Uani 1 1 d .
H00G H 0.810435 0.387376 0.602839 0.015 Uiso 1 1 calc R
C00H C 0.69441(10) 0.30446(12) 0.63301(6) 0.0125(3) Uani 1 1 d .
C00I C 0.08529(10) 0.37448(13) 0.67229(6) 0.0144(3) Uani 1 1 d .
C00J C 0.29430(11) 0.18743(13) 0.69702(6) 0.0156(3) Uani 1 1 d .
H00J H 0.255198 0.162875 0.725275 0.019 Uiso 1 1 calc R
C00K C 0.80507(10) 0.35373(12) 0.49113(6) 0.0133(3) Uani 1 1 d .
C00L C 0.60695(10) 0.18975(12) 0.56417(6) 0.0132(3) Uani 1 1 d .
C00M C 0.61123(10) 0.15713(13) 0.70889(6) 0.0142(3) Uani 1 1 d .
C00N C 0.08783(11) 0.38667(13) 0.72916(6) 0.0171(3) Uani 1 1 d .
H00N H 0.113770 0.330227 0.751690 0.021 Uiso 1 1 calc R
C00O C 0.68690(11) 0.22934(13) 0.72685(6) 0.0151(3) Uani 1 1 d .
C00P C 0.74193(10) 0.31201(12) 0.53799(6) 0.0121(3) Uani 1 1 d .
C00Q C 0.81828(11) 0.25524(12) 0.45149(6) 0.0135(3) Uani 1 1 d .
C00R C 0.31027(11) 0.27744(13) 0.60959(6) 0.0169(3) Uani 1 1 d .
H00R H 0.281892 0.313166 0.579147 0.020 Uiso 1 1 calc R
C00S C 0.83202(12) 0.07348(13) 0.37844(6) 0.0194(3) Uani 1 1 d .
H00S H 0.836317 0.014708 0.353429 0.023 Uiso 1 1 calc R
C00T C 0.04742(10) 0.45799(13) 0.63813(6) 0.0166(3) Uani 1 1 d .
H00T H 0.046687 0.448729 0.600288 0.020 Uiso 1 1 calc R
C00U C 0.70420(11) 0.33714(12) 0.69380(6) 0.0148(3) Uani 1 1 d .
C00V C 0.43836(12) 0.22134(14) 0.36777(6) 0.0187(3) Uani 1 1 d .
H00V H 0.420581 0.195326 0.332949 0.022 Uiso 1 1 calc R
C00W C 0.36994(11) 0.27831(13) 0.39861(6) 0.0170(3) Uani 1 1 d .
C00X C 0.49293(11) 0.30671(13) 0.46960(6) 0.0172(3) Uani 1 1 d .
H00X H 0.512538 0.340280 0.502554 0.021 Uiso 1 1 calc R
C00Y C 0.74393(11) 0.09494(13) 0.40392(6) 0.0169(3) Uani 1 1 d .
H00Y H 0.689962 0.048215 0.397549 0.020 Uiso 1 1 calc R
C00Z C 0.90398(11) 0.40038(13) 0.51243(6) 0.0165(3) Uani 1 1 d .
H00A H 0.892792 0.462233 0.536817 0.025 Uiso 1 1 calc GR
H00B H 0.941436 0.425952 0.482108 0.025 Uiso 1 1 calc GR
H00C H 0.939638 0.342174 0.531717 0.025 Uiso 1 1 calc GR
C010 C 0.90690(11) 0.22891(13) 0.42731(6) 0.0171(3) Uani 1 1 d .
H010 H 0.962614 0.271398 0.435947 0.020 Uiso 1 1 calc R
C011 C 0.39869(11) 0.32433(14) 0.44890(6) 0.0191(3) Uani 1 1 d .
H011 H 0.354524 0.366937 0.468597 0.023 Uiso 1 1 calc R
C012 C 0.59369(11) 0.05536(13) 0.73512(6) 0.0187(3) Uani 1 1 d .
H012 H 0.544972 0.007056 0.721605 0.022 Uiso 1 1 calc R
C013 C 0.41073(11) 0.26468(13) 0.61379(6) 0.0170(3) Uani 1 1 d .
H013 H 0.449590 0.293937 0.586482 0.020 Uiso 1 1 calc R
C014 C 0.53965(11) 0.09309(13) 0.54993(6) 0.0180(3) Uani 1 1 d .
H01A H 0.477471 0.121760 0.536644 0.027 Uiso 1 1 calc GR
H01B H 0.530021 0.048021 0.581984 0.027 Uiso 1 1 calc GR
H01C H 0.568456 0.047757 0.522049 0.027 Uiso 1 1 calc GR
C015 C 0.91326(11) 0.14000(14) 0.39046(6) 0.0199(3) Uani 1 1 d .
H015 H 0.972487 0.125176 0.373795 0.024 Uiso 1 1 calc R
C016 C 0.75010(11) 0.45009(13) 0.46073(6) 0.0170(3) Uani 1 1 d .
H01D H 0.686838 0.423779 0.447915 0.026 Uiso 1 1 calc GR
H01E H 0.787507 0.474071 0.430083 0.026 Uiso 1 1 calc GR
H01F H 0.741791 0.512299 0.485302 0.026 Uiso 1 1 calc GR
C017 C 0.01055(11) 0.55573(13) 0.66113(7) 0.0195(3) Uani 1 1 d .
H017 H -0.015222 0.612320 0.638634 0.023 Uiso 1 1 calc R
C018 C 0.01212(11) 0.56903(14) 0.71744(7) 0.0207(3) Uani 1 1 d .
H018 H -0.012778 0.634493 0.732717 0.025 Uiso 1 1 calc R
C019 C 0.62318(12) 0.42325(13) 0.70709(6) 0.0192(3) Uani 1 1 d .
H01G H 0.632555 0.490678 0.686157 0.029 Uiso 1 1 calc GR
H01H H 0.626712 0.440944 0.745471 0.029 Uiso 1 1 calc GR
H01I H 0.559921 0.391647 0.697895 0.029 Uiso 1 1 calc GR
C01A C 0.19847(10) 0.15402(14) 0.40521(6) 0.0180(3) Uani 1 1 d .
C01B C 0.53263(11) 0.20299(13) 0.38841(6) 0.0179(3) Uani 1 1 d .
H01J H 0.578393 0.166769 0.366989 0.021 Uiso 1 1 calc R
C01C C 0.05081(11) 0.48484(14) 0.75128(6) 0.0202(3) Uani 1 1 d .
H01K H 0.051832 0.494524 0.789098 0.024 Uiso 1 1 calc R
C01D C 0.64920(12) 0.02621(15) 0.78152(7) 0.0243(4) Uani 1 1 d .
H01L H 0.637041 -0.040975 0.799715 0.029 Uiso 1 1 calc R
C01E C 0.16219(11) 0.15180(16) 0.45802(6) 0.0241(4) Uani 1 1 d .
H01M H 0.162704 0.216474 0.479528 0.029 Uiso 1 1 calc R
C01F C 0.20023(11) 0.05759(14) 0.37289(7) 0.0222(3) Uani 1 1 d .
H01N H 0.226203 0.059776 0.338081 0.027 Uiso 1 1 calc R
C01G C 0.80362(11) 0.39105(14) 0.70786(6) 0.0207(3) Uani 1 1 d .
H01O H 0.855240 0.339141 0.699646 0.031 Uiso 1 1 calc GR
H01P H 0.807117 0.409492 0.746156 0.031 Uiso 1 1 calc GR
H01Q H 0.811003 0.458417 0.686602 0.031 Uiso 1 1 calc GR
C01H C 0.74242(11) 0.19759(15) 0.77317(6) 0.0214(3) Uani 1 1 d .
H01R H 0.793270 0.243835 0.785901 0.026 Uiso 1 1 calc R
C01I C 0.72291(12) 0.09795(16) 0.80057(7) 0.0270(4) Uani 1 1 d .
H01S H 0.759605 0.079162 0.831966 0.032 Uiso 1 1 calc R
C01J C 0.12535(12) 0.05141(18) 0.47787(7) 0.0311(4) Uani 1 1 d .
H01T H 0.100848 0.048543 0.513020 0.037 Uiso 1 1 calc R
C01K C 0.12478(13) -0.04464(17) 0.44568(8) 0.0330(4) Uani 1 1 d .
H01U H 0.098954 -0.111375 0.459101 0.040 Uiso 1 1 calc R
C01L C 0.16262(13) -0.04181(15) 0.39345(8) 0.0297(4) Uani 1 1 d .
H01V H 0.162709 -0.106841 0.372198 0.036 Uiso 1 1 calc R

loop_
_atom_site_aniso_label
_atom_site_aniso_U_11
_atom_site_aniso_U_22
_atom_site_aniso_U_33
_atom_site_aniso_U_23
_atom_site_aniso_U_13
_atom_site_aniso_U_12
S001 0.01084(17) 0.01720(19) 0.01556(18) -0.00276(13) 0.00066(13) 0.00006(13)
S002 0.01403(18) 0.0203(2) 0.01654(19) 0.00138(14) -0.00472(14) 0.00119(14)
O003 0.0162(5) 0.0173(5) 0.0288(6) -0.0029(4) 0.0056(4) -0.0023(4)
O004 0.0228(6) 0.0308(6) 0.0172(5) 0.0051(5) -0.0075(4) -0.0038(5)
O005 0.0167(5) 0.0322(6) 0.0170(5) -0.0067(5) -0.0027(4) 0.0030(5)
O006 0.0190(5) 0.0235(6) 0.0325(6) -0.0031(5) -0.0062(5) 0.0062(5)
N007 0.0120(6) 0.0199(7) 0.0110(6) -0.0028(5) -0.0004(5) -0.0007(5)
N008 0.0111(6) 0.0159(6) 0.0131(6) 0.0017(5) 0.0002(5) -0.0010(5)
C009 0.0128(7) 0.0111(7) 0.0148(7) -0.0021(5) 0.0000(5) -0.0005(5)
C00A 0.0122(7) 0.0148(7) 0.0118(7) -0.0016(5) -0.0009(5) 0.0025(5)
C00B 0.0124(7) 0.0166(7) 0.0147(7) 0.0012(6) -0.0007(6) -0.0027(6)
C00C 0.0108(7) 0.0148(7) 0.0158(7) -0.0025(5) 0.0001(5) 0.0006(5)
C00D 0.0104(6) 0.0122(7) 0.0140(7) 0.0015(5) 0.0009(5) 0.0016(5)
C00E 0.0140(7) 0.0162(7) 0.0115(6) 0.0017(5) -0.0004(5) 0.0021(6)
C00F 0.0164(7) 0.0163(7) 0.0129(7) 0.0010(6) -0.0009(5) 0.0010(6)
C00G 0.0113(6) 0.0120(7) 0.0154(7) -0.0011(5) -0.0012(5) -0.0006(5)
C00H 0.0130(7) 0.0116(7) 0.0127(7) -0.0004(5) -0.0012(5) 0.0024(5)
C00I 0.0090(6) 0.0176(7) 0.0165(7) -0.0007(6) 0.0005(5) -0.0004(5)
C00J 0.0157(7) 0.0170(7) 0.0143(7) 0.0006(6) 0.0041(5) -0.0005(6)
C00K 0.0132(7) 0.0147(7) 0.0120(6) 0.0008(5) -0.0008(5) -0.0009(6)
C00L 0.0105(6) 0.0143(7) 0.0148(7) -0.0002(5) -0.0014(5) 0.0007(5)
C00M 0.0112(6) 0.0190(7) 0.0124(7) 0.0005(6) 0.0006(5) 0.0035(6)
C00N 0.0171(7) 0.0185(8) 0.0155(7) 0.0028(6) -0.0017(6) 0.0012(6)
C00O 0.0131(7) 0.0194(8) 0.0130(7) -0.0008(6) 0.0027(5) 0.0020(6)
C00P 0.0113(6) 0.0116(7) 0.0134(7) -0.0001(5) 0.0000(5) 0.0016(5)
C00Q 0.0146(7) 0.0145(7) 0.0113(6) 0.0022(5) -0.0016(5) 0.0021(6)
C00R 0.0176(7) 0.0182(7) 0.0150(7) 0.0035(6) -0.0005(6) 0.0029(6)
C00S 0.0256(8) 0.0167(8) 0.0157(7) -0.0026(6) -0.0003(6) 0.0068(6)
C00T 0.0119(7) 0.0225(8) 0.0154(7) 0.0031(6) -0.0007(5) -0.0020(6)
C00U 0.0151(7) 0.0168(7) 0.0126(7) -0.0021(6) 0.0001(5) -0.0018(6)
C00V 0.0196(8) 0.0242(8) 0.0121(7) -0.0017(6) -0.0029(6) -0.0015(6)
C00W 0.0144(7) 0.0197(8) 0.0165(7) 0.0011(6) -0.0036(6) -0.0008(6)
C00X 0.0190(7) 0.0208(8) 0.0118(7) -0.0040(6) -0.0020(6) 0.0012(6)
C00Y 0.0190(7) 0.0163(7) 0.0152(7) -0.0004(6) -0.0017(6) 0.0000(6)
C00Z 0.0154(7) 0.0197(8) 0.0145(7) -0.0002(6) 0.0015(6) -0.0064(6)
C010 0.0156(7) 0.0191(8) 0.0166(7) 0.0025(6) 0.0010(6) 0.0010(6)
C011 0.0177(7) 0.0225(8) 0.0171(7) -0.0025(6) -0.0004(6) 0.0032(6)
C012 0.0141(7) 0.0196(8) 0.0227(8) 0.0038(6) 0.0022(6) 0.0014(6)
C013 0.0154(7) 0.0201(8) 0.0157(7) 0.0044(6) 0.0030(6) 0.0000(6)
C014 0.0172(7) 0.0192(8) 0.0176(7) -0.0026(6) 0.0004(6) -0.0053(6)
C015 0.0184(7) 0.0234(8) 0.0182(7) 0.0018(6) 0.0043(6) 0.0071(6)
C016 0.0203(7) 0.0145(7) 0.0164(7) 0.0006(6) 0.0017(6) 0.0017(6)
C017 0.0136(7) 0.0186(8) 0.0263(8) 0.0069(6) -0.0010(6) 0.0010(6)
C018 0.0168(7) 0.0178(8) 0.0276(8) -0.0017(6) 0.0042(6) 0.0031(6)
C019 0.0230(8) 0.0158(7) 0.0191(7) -0.0033(6) 0.0038(6) -0.0003(6)
C01A 0.0110(7) 0.0228(8) 0.0199(7) 0.0036(6) -0.0029(6) 0.0011(6)
C01B 0.0168(7) 0.0226(8) 0.0142(7) -0.0035(6) 0.0007(6) 0.0002(6)
C01C 0.0210(7) 0.0229(8) 0.0167(7) -0.0030(6) 0.0026(6) 0.0003(6)
C01D 0.0204(8) 0.0272(9) 0.0255(8) 0.0123(7) 0.0044(6) 0.0058(7)
C01E 0.0160(7) 0.0376(10) 0.0182(8) 0.0009(7) -0.0035(6) 0.0022(7)
C01F 0.0173(7) 0.0247(8) 0.0246(8) 0.0017(7) 0.0005(6) 0.0044(6)
C01G 0.0208(8) 0.0283(9) 0.0130(7) -0.0044(6) -0.0006(6) -0.0072(7)
C01H 0.0141(7) 0.0324(9) 0.0176(7) 0.0001(6) -0.0015(6) 0.0003(6)
C01I 0.0198(8) 0.0410(10) 0.0201(8) 0.0109(7) -0.0027(6) 0.0067(7)
C01J 0.0206(8) 0.0495(12) 0.0233(8) 0.0147(8) 0.0002(7) -0.0001(8)
C01K 0.0230(8) 0.0328(10) 0.0431(11) 0.0220(9) -0.0019(8) 0.0025(7)
C01L 0.0256(9) 0.0210(9) 0.0425(10) 0.0041(7) -0.0014(7) 0.0054(7)

loop_
_atom_type_symbol
_atom_type_description
_atom_type_scat_dispersion_real
_atom_type_scat_dispersion_imag
_atom_type_scat_source
C C 0.0181 0.0091 'International Tables Vol C Tables 4.2.6.8 and 6.1.1.4'
H H 0.0000 0.0000 'International Tables Vol C Tables 4.2.6.8 and 6.1.1.4'
N N 0.0311 0.0180 'International Tables Vol C Tables 4.2.6.8 and 6.1.1.4'
O O 0.0492 0.0322 'International Tables Vol C Tables 4.2.6.8 and 6.1.1.4'
S S 0.3331 0.5567 'International Tables Vol C Tables 4.2.6.8 and 6.1.1.4'

loop_
_citation_id
_citation_doi
_citation_year
1 10.1039/C9CC08679J 2019

loop_
_geom_angle_atom_site_label_1
_geom_angle_atom_site_label_2
_geom_angle_atom_site_label_3
_geom_angle
O003 S001 O005 119.47(7)
O003 S001 C00C 107.58(7)
O003 S001 C00I 106.70(7)
O005 S001 C00C 107.75(7)
O005 S001 C00I 107.43(7)
C00C S001 C00I 107.38(7)
O004 S002 C00W 108.77(7)
O004 S002 C01A 107.80(7)
O006 S002 O004 119.51(7)
O006 S002 C00W 108.19(7)
O006 S002 C01A 107.74(7)
C00W S002 C01A 103.71(7)
C00B N007 C00A 119.04(12)
C00B N007 C00E 123.42(12)
C00E N007 C00A 114.35(11)
C009 N008 C00D 121.22(12)
C009 N008 C00M 122.97(11)
C00D N008 C00M 113.30(11)
N008 C009 C00F 122.00(13)
N008 C009 C013 120.48(13)
C00F C009 C013 117.53(13)
C00L C00A N007 119.36(13)
C00P C00A N007 118.43(13)
C00P C00A C00L 122.11(13)
N007 C00B C00X 118.93(13)
N007 C00B C01B 123.25(14)
C01B C00B C00X 117.81(13)
C00J C00C S001 120.98(11)
C00J C00C C00R 119.44(13)
C00R C00C S001 119.55(11)
C00H C00D N008 117.73(12)
C00L C00D N008 120.13(13)
C00L C00D C00H 121.95(13)
C00Q C00E N007 116.59(13)
C00Y C00E N007 121.68(13)
C00Y C00E C00Q 121.51(14)
C009 C00F H00F 119.7
C00J C00F C009 120.70(13)
C00J C00F H00F 119.7
C00H C00G H00G 119.4
C00H C00G C00P 121.11(13)
C00P C00G H00G 119.4
C00D C00H C00U 117.38(12)
C00G C00H C00D 118.46(13)
C00G C00H C00U 124.14(13)
C00N C00I S001 119.72(12)
C00T C00I S001 118.58(11)
C00T C00I C00N 121.52(14)
C00C C00J H00J 119.7
C00F C00J C00C 120.51(13)
C00F C00J H00J 119.7
C00P C00K C00Z 111.68(11)
C00P C00K C016 108.87(11)
C00Q C00K C00P 107.66(12)
C00Q C00K C00Z 111.86(12)
C00Q C00K C016 109.00(11)
C00Z C00K C016 107.71(12)
C00A C00L C014 120.91(13)
C00D C00L C00A 116.95(13)
C00D C00L C014 122.05(13)
C00O C00M N008 117.16(13)
C012 C00M N008 121.24(13)
C012 C00M C00O 121.44(13)
C00I C00N H00N 120.8
C01C C00N C00I 118.43(14)
C01C C00N H00N 120.8
C00M C00O C00U 117.92(13)
C01H C00O C00M 117.73(14)
C01H C00O C00U 124.34(14)
C00A C00P C00G 118.60(13)
C00A C00P C00K 117.14(12)
C00G C00P C00K 124.26(13)
C00E C00Q C00K 118.38(13)
C010 C00Q C00E 117.75(14)
C010 C00Q C00K 123.88(13)
C00C C00R H00R 119.9
C013 C00R C00C 120.16(14)
C013 C00R H00R 119.9
C00Y C00S H00S 120.2
C015 C00S H00S 120.2
C015 C00S C00Y 119.68(14)
C00I C00T H00T 120.4
C00I C00T C017 119.14(14)
C017 C00T H00T 120.4
C00H C00U C019 109.09(12)
C00O C00U C00H 106.67(12)
C00O C00U C019 108.67(12)
C01G C00U C00H 112.02(12)
C01G C00U C00O 112.32(12)
C01G C00U C019 108.00(12)
C00W C00V H00V 119.7
C01B C00V H00V 119.7
C01B C00V C00W 120.59(14)
C00V C00W S002 121.63(12)
C00V C00W C011 119.57(14)
C011 C00W S002 118.49(12)
C00B C00X H00X 119.5
C011 C00X C00B 121.01(14)
C011 C00X H00X 119.5
C00E C00Y C00S 119.57(14)
C00E C00Y H00Y 120.2
C00S C00Y H00Y 120.2
C00K C00Z H00A 109.5
C00K C00Z H00B 109.5
C00K C00Z H00C 109.5
H00A C00Z H00B 109.5
H00A C00Z H00C 109.5
H00B C00Z H00C 109.5
C00Q C010 H010 119.5
C015 C010 C00Q 120.97(15)
C015 C010 H010 119.5
C00W C011 H011 120.0
C00X C011 C00W 119.93(14)
C00X C011 H011 120.0
C00M C012 H012 120.1
C01D C012 C00M 119.72(15)
C01D C012 H012 120.1
C009 C013 H013 119.3
C00R C013 C009 121.38(14)
C00R C013 H013 119.3
C00L C014 H01A 109.5
C00L C014 H01B 109.5
C00L C014 H01C 109.5
H01A C014 H01B 109.5
H01A C014 H01C 109.5
H01B C014 H01C 109.5
C00S C015 C010 120.39(14)
C00S C015 H015 119.8
C010 C015 H015 119.8
C00K C016 H01D 109.5
C00K C016 H01E 109.5
C00K C016 H01F 109.5
H01D C016 H01E 109.5
H01D C016 H01F 109.5
H01E C016 H01F 109.5
C00T C017 H017 119.9
C018 C017 C00T 120.10(14)
C018 C017 H017 119.9
C017 C018 H018 119.9
C017 C018 C01C 120.21(14)
C01C C018 H018 119.9
C00U C019 H01G 109.5
C00U C019 H01H 109.5
C00U C019 H01I 109.5
H01G C019 H01H 109.5
H01G C019 H01I 109.5
H01H C019 H01I 109.5
C01E C01A S002 119.28(13)
C01F C01A S002 119.29(12)
C01F C01A C01E 121.42(15)
C00B C01B H01J 119.8
C00V C01B C00B 120.33(14)
C00V C01B H01J 119.8
C00N C01C C018 120.59(14)
C00N C01C H01K 119.7
C018 C01C H01K 119.7
C012 C01D H01L 120.2
C01I C01D C012 119.53(15)
C01I C01D H01L 120.2
C01A C01E H01M 120.6
C01J C01E C01A 118.75(17)
C01J C01E H01M 120.6
C01A C01F H01N 120.6
C01L C01F C01A 118.87(15)
C01L C01F H01N 120.6
C00U C01G H01O 109.5
C00U C01G H01P 109.5
C00U C01G H01Q 109.5
H01O C01G H01P 109.5
H01O C01G H01Q 109.5
H01P C01G H01Q 109.5
C00O C01H H01R 119.5
C01I C01H C00O 120.96(15)
C01I C01H H01R 119.5
C01D C01I C01H 120.56(15)
C01D C01I H01S 119.7
C01H C01I H01S 119.7
C01E C01J H01T 119.8
C01K C01J C01E 120.40(16)
C01K C01J H01T 119.8
C01J C01K H01U 119.8
C01J C01K C01L 120.31(17)
C01L C01K H01U 119.8
C01F C01L C01K 120.22(18)
C01F C01L H01V 119.9
C01K C01L H01V 119.9

loop_
_geom_bond_atom_site_label_1
_geom_bond_atom_site_label_2
_geom_bond_distance
S001 O003 1.4412(11)
S001 O005 1.4427(11)
S001 C00C 1.7603(15)
S001 C00I 1.7702(15)
S002 O004 1.4411(11)
S002 O006 1.4398(12)
S002 C00W 1.7541(15)
S002 C01A 1.7679(16)
N007 C00A 1.4351(18)
N007 C00B 1.4011(19)
N007 C00E 1.4322(19)
N008 C009 1.4027(18)
N008 C00D 1.4318(18)
N008 C00M 1.4323(18)
C009 C00F 1.407(2)
C009 C013 1.407(2)
C00A C00L 1.402(2)
C00A C00P 1.388(2)
C00B C00X 1.406(2)
C00B C01B 1.405(2)
C00C C00J 1.387(2)
C00C C00R 1.394(2)
C00D C00H 1.400(2)
C00D C00L 1.397(2)
C00E C00Q 1.400(2)
C00E C00Y 1.390(2)
C00F H00F 0.9300
C00F C00J 1.387(2)
C00G H00G 0.9300
C00G C00H 1.391(2)
C00G C00P 1.396(2)
C00H C00U 1.5359(19)
C00I C00N 1.395(2)
C00I C00T 1.385(2)
C00J H00J 0.9300
C00K C00P 1.5323(19)
C00K C00Q 1.532(2)
C00K C00Z 1.5328(19)
C00K C016 1.545(2)
C00L C014 1.503(2)
C00M C00O 1.401(2)
C00M C012 1.391(2)
C00N H00N 0.9300
C00N C01C 1.385(2)
C00O C00U 1.534(2)
C00O C01H 1.394(2)
C00Q C010 1.393(2)
C00R H00R 0.9300
C00R C013 1.377(2)
C00S H00S 0.9300
C00S C00Y 1.390(2)
C00S C015 1.383(2)
C00T H00T 0.9300
C00T C017 1.389(2)
C00U C019 1.545(2)
C00U C01G 1.527(2)
C00V H00V 0.9300
C00V C00W 1.390(2)
C00V C01B 1.382(2)
C00W C011 1.390(2)
C00X H00X 0.9300
C00X C011 1.381(2)
C00Y H00Y 0.9300
C00Z H00A 0.9600
C00Z H00B 0.9600
C00Z H00C 0.9600
C010 H010 0.9300
C010 C015 1.391(2)
C011 H011 0.9300
C012 H012 0.9300
C012 C01D 1.387(2)
C013 H013 0.9300
C014 H01A 0.9600
C014 H01B 0.9600
C014 H01C 0.9600
C015 H015 0.9300
C016 H01D 0.9600
C016 H01E 0.9600
C016 H01F 0.9600
C017 H017 0.9300
C017 C018 1.383(2)
C018 H018 0.9300
C018 C01C 1.391(2)
C019 H01G 0.9600
C019 H01H 0.9600
C019 H01I 0.9600
C01A C01E 1.394(2)
C01A C01F 1.391(2)
C01B H01J 0.9300
C01C H01K 0.9300
C01D H01L 0.9300
C01D C01I 1.386(3)
C01E H01M 0.9300
C01E C01J 1.386(3)
C01F H01N 0.9300
C01F C01L 1.386(3)
C01G H01O 0.9600
C01G H01P 0.9600
C01G H01Q 0.9600
C01H H01R 0.9300
C01H C01I 1.388(2)
C01I H01S 0.9300
C01J H01T 0.9300
C01J C01K 1.385(3)
C01K H01U 0.9300
C01K C01L 1.389(3)
C01L H01V 0.9300
